data_7247347
loop_
_publ_author_name
'Costa, Ant\'onio G.'
'Lopes, Gon\,calo'
'Ribeiro, Susana'
'Santos, Isabel C.'
'Sim\~ao, Dulce'
'Pereira, Laura C. J.'
'Le Breton, Nolwenn'
'Choua, Sylvie'
'Baudron, St\'ephane A.'
'Almeida, Manuel'
'Raba\,ca, Sandra'

_publ_section_title
;
 Cyano benzene functionalised Ni and Cu bisdithiolene complexes
;
_journal_issue 37
_journal_name_full CrystEngComm
_journal_page_first 5362
_journal_page_last 5371
_journal_paper_doi 10.1039/D3CE00782K
_journal_volume 25
_journal_year 2023
_chemical_formula_moiety 'C24 H20 P, C14 H6 Cu N2 S4'
_chemical_formula_sum 'C38 H26 Cu N2 P S4'
_chemical_formula_weight 733.36
_space_group_crystal_system monoclinic
_space_group_IT_number 4
_space_group_name_Hall 'P 2yb'
_space_group_name_H-M_alt 'P 1 21 1'
_atom_sites_solution_hydrogens geom
_audit_creation_method SHELXL-2014/7
_audit_update_record
;
2023-07-24 deposited with the CCDC.	2023-09-07 downloaded from the CCDC.
;
_cell_angle_alpha 90
_cell_angle_beta 95.771(2)
_cell_angle_gamma 90
_cell_formula_units_Z 2
_cell_length_a 7.7936(4)
_cell_length_b 15.7909(9)
_cell_length_c 14.0517(8)
_cell_measurement_reflns_used 3873
_cell_measurement_temperature 294(2)
_cell_measurement_theta_max 24.88
_cell_measurement_theta_min 2.58
_cell_volume 1720.55(16)
_computing_cell_refinement 'Bruker SAINT'
_computing_data_collection 'Bruker APEX2'
_computing_data_reduction 'Bruker SAINT'
_computing_structure_refinement 'SHELXL-2014/7 (Sheldrick, 2014)'
_computing_structure_solution 'SHELXS-97 (Sheldrick 2008)'
_diffrn_ambient_temperature 294(2)
_diffrn_measured_fraction_theta_full 0.999
_diffrn_measured_fraction_theta_max 0.999
_diffrn_measurement_device_type 'Bruker APEX-II CCD'
_diffrn_measurement_method '\f and \w scans'
_diffrn_radiation_type MoK\a
_diffrn_radiation_wavelength 0.71073
_diffrn_reflns_av_R_equivalents 0.1464
_diffrn_reflns_av_unetI/netI 0.0959
_diffrn_reflns_Laue_measured_fraction_full 0.999
_diffrn_reflns_Laue_measured_fraction_max 0.999
_diffrn_reflns_limit_h_max 8
_diffrn_reflns_limit_h_min -9
_diffrn_reflns_limit_k_max 18
_diffrn_reflns_limit_k_min -18
_diffrn_reflns_limit_l_max 16
_diffrn_reflns_limit_l_min -16
_diffrn_reflns_number 33080
_diffrn_reflns_point_group_measured_fraction_full 0.999
_diffrn_reflns_point_group_measured_fraction_max 0.999
_diffrn_reflns_theta_full 25.027
_diffrn_reflns_theta_max 25.027
_diffrn_reflns_theta_min 2.580
_exptl_absorpt_coefficient_mu 0.954
_exptl_absorpt_process_details sadabs
_exptl_crystal_colour green
_exptl_crystal_density_diffrn 1.416
_exptl_crystal_description needle
_exptl_crystal_F_000 752
_exptl_crystal_size_max 0.300
_exptl_crystal_size_mid 0.030
_exptl_crystal_size_min 0.020
_refine_diff_density_max 0.260
_refine_diff_density_min -0.253
_refine_diff_density_rms 0.051
_refine_ls_abs_structure_details
;
 Refined as an inversion twin.
;
_refine_ls_abs_structure_Flack 0.48(2)
_refine_ls_extinction_method none
_refine_ls_goodness_of_fit_ref 0.925
_refine_ls_hydrogen_treatment constr
_refine_ls_matrix_type full
_refine_ls_number_parameters 416
_refine_ls_number_reflns 6083
_refine_ls_number_restraints 1
_refine_ls_restrained_S_all 0.925
_refine_ls_R_factor_all 0.1085
_refine_ls_R_factor_gt 0.0484
_refine_ls_shift/su_max 0.000
_refine_ls_shift/su_mean 0.000
_refine_ls_structure_factor_coef Fsqd
_refine_ls_weighting_details 'w=1/[\s^2^(Fo^2^)+(0.0244P)^2^] where P=(Fo^2^+2Fc^2^)/3'
_refine_ls_weighting_scheme calc
_refine_ls_wR_factor_gt 0.0682
_refine_ls_wR_factor_ref 0.0780
_reflns_Friedel_coverage 0.924
_reflns_Friedel_fraction_full 1.000
_reflns_Friedel_fraction_max 1.000
_reflns_number_gt 3750
_reflns_number_total 6083
_reflns_threshold_expression 'I > 2\s(I)'
_cod_data_source_file d3ce00782k2.cif
_cod_data_source_block tpp[Cu(3-cbdt)2]_CCDC1
_cod_depositor_comments 'Adding full bibliography for 7247344--7247351.cif.'
_cod_original_sg_symbol_H-M 'P 21'
_cod_database_code 7247347
_shelx_shelxl_version_number 2014/7
_shelx_space_group_comment
;
The symmetry employed for this shelxl refinement is uniquely defined
by the following loop, which should always be used as a source of
symmetry information in preference to the above space-group names.
They are only intended as comments.
;
_shelx_estimated_absorpt_t_min 0.763
_shelx_estimated_absorpt_t_max 0.981

loop_
_space_group_symop_operation_xyz
'x, y, z'
'-x, y+1/2, -z'

loop_
_atom_site_label
_atom_site_type_symbol
_atom_site_fract_x
_atom_site_fract_y
_atom_site_fract_z
_atom_site_U_iso_or_equiv
_atom_site_adp_type
_atom_site_occupancy
_atom_site_site_symmetry_order
_atom_site_calc_flag
_atom_site_refinement_flags_posn
_atom_site_refinement_flags_adp
_atom_site_refinement_flags_occupancy
_atom_site_disorder_assembly
_atom_site_disorder_group
Cu1 Cu 0.73709(13) 0.56008(7) 0.51658(6) 0.0512(3) Uani 1 1 d . . . . .
P1 P 0.3400(3) 0.31335(12) 0.15056(14) 0.0464(5) Uani 1 1 d . . . . .
S1 S 0.8675(3) 0.52314(13) 0.65467(15) 0.0641(7) Uani 1 1 d . . . . .
S2 S 0.6638(4) 0.43050(15) 0.48210(17) 0.0829(9) Uani 1 1 d . . . . .
S3 S 0.6072(3) 0.59250(12) 0.37706(15) 0.0616(6) Uani 1 1 d . . . . .
S4 S 0.8110(3) 0.69134(14) 0.54556(17) 0.0746(8) Uani 1 1 d . . . . .
N1 N 1.0925(11) 0.4299(6) 0.8785(6) 0.090(3) Uani 1 1 d . . . . .
N2 N 0.4302(12) 0.6619(5) 0.1405(6) 0.090(3) Uani 1 1 d . . . . .
C1 C 0.8438(10) 0.4128(5) 0.6546(5) 0.044(2) Uani 1 1 d . . . . .
C2 C 0.7560(11) 0.3722(5) 0.5783(6) 0.055(2) Uani 1 1 d . . . . .
C3 C 0.7385(11) 0.2839(6) 0.5786(6) 0.064(3) Uani 1 1 d . . . . .
H3 H 0.6761 0.2570 0.5274 0.076 Uiso 1 1 calc R U . . .
C4 C 0.8128(13) 0.2367(6) 0.6541(7) 0.075(3) Uani 1 1 d . . . . .
H4 H 0.8031 0.1780 0.6528 0.090 Uiso 1 1 calc R U . . .
C5 C 0.9000(12) 0.2753(6) 0.7301(7) 0.068(3) Uani 1 1 d . . . . .
H5 H 0.9484 0.2430 0.7812 0.082 Uiso 1 1 calc R U . . .
C6 C 0.9178(10) 0.3630(6) 0.7322(6) 0.057(2) Uani 1 1 d . . . . .
C7 C 1.0161(12) 0.4021(6) 0.8135(7) 0.066(3) Uani 1 1 d . . . . .
C8 C 0.6484(10) 0.6997(5) 0.3645(6) 0.050(2) Uani 1 1 d . . . . .
C9 C 0.7361(10) 0.7463(5) 0.4406(6) 0.054(2) Uani 1 1 d . . . . .
C10 C 0.7627(11) 0.8320(6) 0.4317(7) 0.068(3) Uani 1 1 d . . . . .
H10 H 0.8231 0.8618 0.4814 0.081 Uiso 1 1 calc R U . . .
C11 C 0.7004(13) 0.8733(6) 0.3499(8) 0.071(3) Uani 1 1 d . . . . .
H11 H 0.7167 0.9314 0.3452 0.086 Uiso 1 1 calc R U . . .
C12 C 0.6146(13) 0.8307(6) 0.2749(7) 0.076(3) Uani 1 1 d . . . . .
H12 H 0.5734 0.8597 0.2197 0.091 Uiso 1 1 calc R U . . .
C13 C 0.5892(11) 0.7441(6) 0.2816(6) 0.055(2) Uani 1 1 d . . . . .
C14 C 0.4993(13) 0.6990(6) 0.2041(7) 0.066(3) Uani 1 1 d . . . . .
C15 C 0.4919(9) 0.2534(5) 0.2282(5) 0.0440(18) Uani 1 1 d . . . . .
C16 C 0.6411(10) 0.2922(5) 0.2681(5) 0.056(2) Uani 1 1 d . . . . .
H16 H 0.6611 0.3489 0.2553 0.067 Uiso 1 1 calc R U . . .
C17 C 0.7591(12) 0.2474(6) 0.3262(6) 0.074(3) Uani 1 1 d . . . . .
H17 H 0.8586 0.2743 0.3530 0.089 Uiso 1 1 calc R U . . .
C18 C 0.7339(14) 0.1646(8) 0.3456(7) 0.090(3) Uani 1 1 d . . . . .
H18 H 0.8163 0.1343 0.3841 0.108 Uiso 1 1 calc R U . . .
C19 C 0.5830(15) 0.1255(6) 0.3069(7) 0.090(3) Uani 1 1 d . . . . .
H19 H 0.5626 0.0690 0.3205 0.108 Uiso 1 1 calc R U . . .
C20 C 0.4638(12) 0.1706(5) 0.2484(6) 0.067(3) Uani 1 1 d . . . . .
H20 H 0.3631 0.1442 0.2224 0.080 Uiso 1 1 calc R U . . .
C21 C 0.4629(9) 0.3704(4) 0.0719(5) 0.0467(19) Uani 1 1 d . . . . .
C22 C 0.4419(11) 0.4566(5) 0.0557(6) 0.063(2) Uani 1 1 d . . . . .
H22 H 0.3593 0.4863 0.0856 0.076 Uiso 1 1 calc R U . . .
C23 C 0.5420(14) 0.4985(6) -0.0042(7) 0.080(3) Uani 1 1 d . . . . .
H23 H 0.5284 0.5565 -0.0138 0.096 Uiso 1 1 calc R U . . .
C24 C 0.6626(14) 0.4547(7) -0.0502(7) 0.083(3) Uani 1 1 d . . . . .
H24 H 0.7289 0.4832 -0.0914 0.100 Uiso 1 1 calc R U . . .
C25 C 0.6851(13) 0.3704(6) -0.0357(6) 0.076(3) Uani 1 1 d . . . . .
H25 H 0.7658 0.3412 -0.0675 0.091 Uiso 1 1 calc R U . . .
C26 C 0.5885(11) 0.3279(5) 0.0262(5) 0.064(2) Uani 1 1 d . . . . .
H26 H 0.6073 0.2704 0.0375 0.077 Uiso 1 1 calc R U . . .
C27 C 0.2168(9) 0.3862(4) 0.2140(5) 0.0499(19) Uani 1 1 d . . . . .
C28 C 0.2759(11) 0.4144(5) 0.3044(6) 0.061(2) Uani 1 1 d . . . . .
H28 H 0.3788 0.3940 0.3352 0.073 Uiso 1 1 calc R U . . .
C29 C 0.1789(15) 0.4739(7) 0.3487(7) 0.086(3) Uani 1 1 d . . . . .
H29 H 0.2192 0.4945 0.4089 0.103 Uiso 1 1 calc R U . . .
C30 C 0.0264(16) 0.5023(7) 0.3054(9) 0.092(4) Uani 1 1 d . . . . .
H30 H -0.0372 0.5417 0.3363 0.110 Uiso 1 1 calc R U . . .
C31 C -0.0344(13) 0.4738(6) 0.2173(9) 0.084(3) Uani 1 1 d . . . . .
H31 H -0.1403 0.4926 0.1887 0.101 Uiso 1 1 calc R U . . .
C32 C 0.0619(11) 0.4165(5) 0.1701(6) 0.066(2) Uani 1 1 d . . . . .
H32 H 0.0224 0.3983 0.1089 0.079 Uiso 1 1 calc R U . . .
C33 C 0.1907(10) 0.2419(4) 0.0877(6) 0.0486(19) Uani 1 1 d . . . . .
C34 C 0.0648(11) 0.2056(5) 0.1373(7) 0.075(3) Uani 1 1 d . . . . .
H34 H 0.0547 0.2211 0.2003 0.090 Uiso 1 1 calc R U . . .
C35 C -0.0463(13) 0.1462(6) 0.0923(9) 0.093(3) Uani 1 1 d . . . . .
H35 H -0.1311 0.1210 0.1250 0.112 Uiso 1 1 calc R U . . .
C36 C -0.0296(16) 0.1250(6) -0.0010(10) 0.098(4) Uani 1 1 d . . . . .
H36 H -0.1048 0.0857 -0.0319 0.118 Uiso 1 1 calc R U . . .
C37 C 0.0940(17) 0.1601(6) -0.0488(7) 0.094(4) Uani 1 1 d . . . . .
H37 H 0.1053 0.1441 -0.1115 0.112 Uiso 1 1 calc R U . . .
C38 C 0.2036(12) 0.2199(5) -0.0045(6) 0.066(3) Uani 1 1 d . . . . .
H38 H 0.2868 0.2452 -0.0381 0.079 Uiso 1 1 calc R U . . .

loop_
_atom_site_aniso_label
_atom_site_aniso_U_11
_atom_site_aniso_U_22
_atom_site_aniso_U_33
_atom_site_aniso_U_23
_atom_site_aniso_U_13
_atom_site_aniso_U_12
Cu1 0.0523(6) 0.0460(5) 0.0547(6) 0.0058(5) 0.0023(4) 0.0000(5)
P1 0.0434(13) 0.0383(11) 0.0560(13) -0.0008(10) -0.0023(9) 0.0002(9)
S1 0.0766(18) 0.0442(13) 0.0673(14) 0.0021(11) -0.0135(12) 0.0012(11)
S2 0.118(2) 0.0553(16) 0.0671(16) 0.0113(13) -0.0294(15) -0.0195(15)
S3 0.0719(17) 0.0456(13) 0.0639(14) 0.0060(10) -0.0098(11) 0.0021(11)
S4 0.097(2) 0.0512(16) 0.0699(16) 0.0075(12) -0.0184(14) -0.0160(14)
N1 0.090(7) 0.094(7) 0.079(6) -0.008(5) -0.027(5) 0.015(5)
N2 0.120(8) 0.082(6) 0.064(5) 0.002(5) -0.003(5) 0.018(6)
C1 0.038(5) 0.046(5) 0.049(5) 0.006(4) 0.003(4) 0.004(4)
C2 0.058(6) 0.051(6) 0.058(6) 0.003(4) 0.007(4) 0.000(5)
C3 0.073(7) 0.061(7) 0.058(6) -0.002(5) 0.011(5) -0.008(5)
C4 0.095(9) 0.053(6) 0.077(7) 0.011(5) 0.015(6) 0.002(6)
C5 0.069(7) 0.062(7) 0.073(7) 0.024(5) 0.007(5) 0.008(5)
C6 0.050(6) 0.066(7) 0.057(5) 0.002(5) 0.010(4) 0.004(5)
C7 0.062(7) 0.071(7) 0.064(6) 0.011(5) 0.002(5) 0.007(5)
C8 0.043(5) 0.051(5) 0.057(5) 0.000(4) 0.014(4) 0.009(4)
C9 0.047(6) 0.052(6) 0.063(6) 0.010(5) 0.007(4) 0.002(5)
C10 0.069(7) 0.046(6) 0.089(7) -0.004(5) 0.014(5) 0.004(5)
C11 0.074(8) 0.039(6) 0.100(8) 0.012(6) 0.009(6) -0.002(5)
C12 0.070(8) 0.069(8) 0.091(8) 0.031(6) 0.017(6) 0.017(6)
C13 0.056(6) 0.063(6) 0.044(5) 0.012(5) 0.004(4) 0.006(5)
C14 0.071(7) 0.059(6) 0.068(7) 0.016(5) 0.009(5) 0.019(5)
C15 0.039(5) 0.046(5) 0.046(5) -0.007(4) -0.001(3) 0.008(4)
C16 0.052(6) 0.062(6) 0.053(5) -0.002(4) 0.006(4) 0.010(5)
C17 0.053(6) 0.094(8) 0.073(7) -0.013(6) -0.008(5) 0.023(6)
C18 0.071(8) 0.105(9) 0.091(8) 0.015(7) -0.003(6) 0.047(7)
C19 0.084(9) 0.059(7) 0.127(9) 0.040(6) 0.006(7) 0.026(6)
C20 0.060(6) 0.049(6) 0.090(7) 0.011(5) 0.000(5) 0.013(5)
C21 0.044(5) 0.041(5) 0.054(5) -0.002(4) -0.001(4) 0.001(4)
C22 0.057(6) 0.056(6) 0.078(6) 0.013(5) 0.010(5) 0.001(5)
C23 0.094(9) 0.042(6) 0.105(8) 0.020(5) 0.015(7) -0.010(5)
C24 0.089(8) 0.074(8) 0.089(7) 0.006(6) 0.023(6) -0.026(6)
C25 0.085(8) 0.067(7) 0.077(7) -0.006(6) 0.019(6) -0.004(6)
C26 0.086(7) 0.048(5) 0.060(5) 0.000(4) 0.015(5) -0.006(5)
C27 0.040(5) 0.044(5) 0.066(5) -0.001(4) 0.006(4) 0.002(4)
C28 0.064(6) 0.050(5) 0.068(6) -0.014(4) 0.002(5) 0.006(4)
C29 0.101(9) 0.082(8) 0.079(7) -0.014(6) 0.033(7) 0.010(7)
C30 0.085(10) 0.058(7) 0.142(12) 0.011(7) 0.059(9) 0.015(6)
C31 0.053(7) 0.049(6) 0.152(11) 0.015(7) 0.026(7) 0.012(5)
C32 0.050(6) 0.055(6) 0.090(7) 0.004(5) -0.003(5) 0.005(4)
C33 0.050(5) 0.032(4) 0.061(5) 0.004(4) -0.007(4) 0.000(4)
C34 0.062(7) 0.057(6) 0.105(8) -0.008(5) 0.008(6) -0.013(5)
C35 0.069(8) 0.053(7) 0.157(11) -0.008(7) 0.006(7) -0.017(5)
C36 0.097(10) 0.049(7) 0.135(11) -0.012(7) -0.055(8) -0.012(6)
C37 0.130(11) 0.050(7) 0.089(8) 0.000(5) -0.046(7) -0.012(6)
C38 0.090(7) 0.043(5) 0.060(6) 0.002(4) -0.019(5) -0.006(5)

loop_
_atom_type_symbol
_atom_type_description
_atom_type_scat_dispersion_real
_atom_type_scat_dispersion_imag
_atom_type_scat_source
C C 0.0033 0.0016 'International Tables Vol C Tables 4.2.6.8 and 6.1.1.4'
H H 0.0000 0.0000 'International Tables Vol C Tables 4.2.6.8 and 6.1.1.4'
Cu Cu 0.3201 1.2651 'International Tables Vol C Tables 4.2.6.8 and 6.1.1.4'
N N 0.0061 0.0033 'International Tables Vol C Tables 4.2.6.8 and 6.1.1.4'
P P 0.1023 0.0942 'International Tables Vol C Tables 4.2.6.8 and 6.1.1.4'
S S 0.1246 0.1234 'International Tables Vol C Tables 4.2.6.8 and 6.1.1.4'

loop_
_geom_angle_atom_site_label_1
_geom_angle_atom_site_label_2
_geom_angle_atom_site_label_3
_geom_angle
_geom_angle_site_symmetry_1
_geom_angle_site_symmetry_3
_geom_angle_publ_flag
S2 Cu1 S3 86.12(9) . . ?
S2 Cu1 S1 92.02(9) . . ?
S3 Cu1 S1 178.05(11) . . ?
S2 Cu1 S4 177.86(11) . . ?
S3 Cu1 S4 92.00(9) . . ?
S1 Cu1 S4 89.84(9) . . ?
C21 P1 C33 112.1(4) . . ?
C21 P1 C27 109.4(3) . . ?
C33 P1 C27 107.3(4) . . ?
C21 P1 C15 106.3(3) . . ?
C33 P1 C15 108.9(3) . . ?
C27 P1 C15 112.9(3) . . ?
C1 S1 Cu1 103.1(3) . . ?
C2 S2 Cu1 104.4(3) . . ?
C8 S3 Cu1 104.3(3) . . ?
C9 S4 Cu1 104.7(3) . . ?
C2 C1 C6 118.3(8) . . ?
C2 C1 S1 120.6(6) . . ?
C6 C1 S1 121.1(6) . . ?
C1 C2 C3 120.2(8) . . ?
C1 C2 S2 119.8(7) . . ?
C3 C2 S2 119.9(7) . . ?
C4 C3 C2 120.6(9) . . ?
C5 C4 C3 120.3(9) . . ?
C4 C5 C6 120.4(9) . . ?
C5 C6 C1 120.2(9) . . ?
C5 C6 C7 119.0(9) . . ?
C1 C6 C7 120.8(8) . . ?
N1 C7 C6 177.6(11) . . ?
C13 C8 C9 117.6(8) . . ?
C13 C8 S3 121.7(7) . . ?
C9 C8 S3 120.7(6) . . ?
C10 C9 C8 120.6(8) . . ?
C10 C9 S4 121.3(7) . . ?
C8 C9 S4 118.1(6) . . ?
C11 C10 C9 120.0(9) . . ?
C12 C11 C10 121.2(9) . . ?
C11 C12 C13 119.7(9) . . ?
C12 C13 C8 120.9(9) . . ?
C12 C13 C14 120.3(8) . . ?
C8 C13 C14 118.8(9) . . ?
N2 C14 C13 178.4(11) . . ?
C20 C15 C16 119.2(7) . . ?
C20 C15 P1 121.5(6) . . ?
C16 C15 P1 119.3(6) . . ?
C17 C16 C15 120.2(8) . . ?
C18 C17 C16 121.2(10) . . ?
C17 C18 C19 118.9(9) . . ?
C20 C19 C18 119.9(9) . . ?
C15 C20 C19 120.6(9) . . ?
C22 C21 C26 118.2(7) . . ?
C22 C21 P1 122.5(6) . . ?
C26 C21 P1 119.3(6) . . ?
C23 C22 C21 120.6(8) . . ?
C22 C23 C24 120.1(9) . . ?
C25 C24 C23 120.5(9) . . ?
C24 C25 C26 120.1(9) . . ?
C25 C26 C21 120.5(8) . . ?
C28 C27 C32 119.6(7) . . ?
C28 C27 P1 121.3(6) . . ?
C32 C27 P1 119.1(6) . . ?
C27 C28 C29 118.9(9) . . ?
C30 C29 C28 120.9(10) . . ?
C29 C30 C31 120.6(11) . . ?
C30 C31 C32 119.8(10) . . ?
C27 C32 C31 120.1(9) . . ?
C38 C33 C34 120.0(7) . . ?
C38 C33 P1 121.8(7) . . ?
C34 C33 P1 118.1(6) . . ?
C33 C34 C35 119.6(9) . . ?
C36 C35 C34 119.1(10) . . ?
C37 C36 C35 121.1(10) . . ?
C36 C37 C38 119.9(11) . . ?
C33 C38 C37 120.3(9) . . ?

loop_
_geom_bond_atom_site_label_1
_geom_bond_atom_site_label_2
_geom_bond_distance
_geom_bond_site_symmetry_2
_geom_bond_publ_flag
Cu1 S2 2.166(3) . ?
Cu1 S3 2.175(2) . ?
Cu1 S1 2.177(2) . ?
Cu1 S4 2.179(2) . ?
P1 C21 1.779(8) . ?
P1 C33 1.789(7) . ?
P1 C27 1.792(7) . ?
P1 C15 1.797(7) . ?
S1 C1 1.751(8) . ?
S2 C2 1.731(8) . ?
S3 C8 1.736(8) . ?
S4 C9 1.760(8) . ?
N1 C7 1.127(10) . ?
N2 C14 1.155(11) . ?
C1 C2 1.372(10) . ?
C1 C6 1.419(10) . ?
C2 C3 1.400(11) . ?
C3 C4 1.376(11) . ?
C4 C5 1.351(12) . ?
C5 C6 1.392(11) . ?
C6 C7 1.448(12) . ?
C8 C13 1.398(10) . ?
C8 C9 1.415(11) . ?
C9 C10 1.376(11) . ?
C10 C11 1.368(11) . ?
C11 C12 1.366(12) . ?
C12 C13 1.387(12) . ?
C13 C14 1.425(12) . ?
C15 C20 1.360(9) . ?
C15 C16 1.382(10) . ?
C16 C17 1.364(11) . ?
C17 C18 1.355(13) . ?
C18 C19 1.390(14) . ?
C19 C20 1.375(11) . ?
C21 C22 1.388(9) . ?
C21 C26 1.396(9) . ?
C22 C23 1.373(11) . ?
C23 C24 1.379(12) . ?
C24 C25 1.355(12) . ?
C25 C26 1.380(11) . ?
C27 C28 1.381(9) . ?
C27 C32 1.384(10) . ?
C28 C29 1.392(12) . ?
C29 C30 1.356(13) . ?
C30 C31 1.357(13) . ?
C31 C32 1.386(12) . ?
C33 C38 1.355(10) . ?
C33 C34 1.383(11) . ?
C34 C35 1.385(12) . ?
C35 C36 1.373(13) . ?
C36 C37 1.348(14) . ?
C37 C38 1.378(12) . ?
